data_7210636
loop_
_publ_author_name
'Zhou, Jianliang'
'Wang, Yuanyuan'
'Qin, Ling'
'Zhang, Mingdao'
'Yang, Qingxiang'
'Zheng, Hegen'

_publ_section_title
;
 Syntheses, characterizations and properties of five new metal--organic
 complexes based on flexible ligand 4,4&#x2032;-(phenylazanediyl)dibenzoic
 acid
;
_journal_issue 3
_journal_name_full CrystEngComm
_journal_page_first 616
_journal_paper_doi 10.1039/c2ce26521d
_journal_volume 15
_journal_year 2013
_chemical_formula_moiety 'C33 H28 Co N4 O5'
_chemical_formula_sum 'C33 H28 Co N4 O5'
_chemical_formula_weight 619.52
_chemical_name_systematic
;
?
;
_space_group_IT_number 15
_symmetry_cell_setting monoclinic
_symmetry_space_group_name_Hall '-C 2yc'
_symmetry_space_group_name_H-M 'C 1 2/c 1'
_atom_sites_solution_hydrogens geom
_atom_sites_solution_primary direct
_atom_sites_solution_secondary difmap
_audit_creation_method SHELXL-97
_cell_angle_alpha 90.00
_cell_angle_beta 102.8760(10)
_cell_angle_gamma 90.00
_cell_formula_units_Z 8
_cell_length_a 28.3656(16)
_cell_length_b 11.4712(6)
_cell_length_c 18.2929(10)
_cell_measurement_reflns_used 6546
_cell_measurement_temperature 293(2)
_cell_measurement_theta_max 27.484
_cell_measurement_theta_min 2.2825
_cell_volume 5802.6(5)
_computing_structure_refinement 'SHELXL-97 (Sheldrick, 1997)'
_computing_structure_solution 'SHELXS-97 (Sheldrick, 1990)'
_diffrn_ambient_temperature 293(2)
_diffrn_measured_fraction_theta_full 0.997
_diffrn_measured_fraction_theta_max 0.997
_diffrn_radiation_monochromator graphite
_diffrn_radiation_source 'fine-focus sealed tube'
_diffrn_radiation_type MoK\a
_diffrn_radiation_wavelength 0.71073
_diffrn_reflns_av_R_equivalents 0.0968
_diffrn_reflns_av_sigmaI/netI 0.0598
_diffrn_reflns_limit_h_max 36
_diffrn_reflns_limit_h_min -34
_diffrn_reflns_limit_k_max 14
_diffrn_reflns_limit_k_min -8
_diffrn_reflns_limit_l_max 23
_diffrn_reflns_limit_l_min -21
_diffrn_reflns_number 18291
_diffrn_reflns_theta_full 27.53
_diffrn_reflns_theta_max 27.53
_diffrn_reflns_theta_min 1.92
_exptl_absorpt_coefficient_mu 0.641
_exptl_absorpt_correction_T_max 0.857
_exptl_absorpt_correction_T_min 0.825
_exptl_absorpt_correction_type multi-scan
_exptl_crystal_density_diffrn 1.418
_exptl_crystal_density_method 'not measured'
_exptl_crystal_F_000 2568
_exptl_crystal_size_max 0.3
_exptl_crystal_size_mid 0.26
_exptl_crystal_size_min 0.24
_refine_diff_density_max 0.427
_refine_diff_density_min -0.448
_refine_diff_density_rms 0.070
_refine_ls_extinction_method none
_refine_ls_goodness_of_fit_ref 1.005
_refine_ls_hydrogen_treatment constr
_refine_ls_matrix_type full
_refine_ls_number_parameters 390
_refine_ls_number_reflns 6652
_refine_ls_number_restraints 0
_refine_ls_restrained_S_all 1.005
_refine_ls_R_factor_all 0.0554
_refine_ls_R_factor_gt 0.0428
_refine_ls_shift/su_max 0.009
_refine_ls_shift/su_mean 0.000
_refine_ls_structure_factor_coef Fsqd
_refine_ls_weighting_details 'calc w=1/[\s^2^(Fo^2^)+(0.0673P)^2^+0.0000P] where P=(Fo^2^+2Fc^2^)/3'
_refine_ls_weighting_scheme calc
_refine_ls_wR_factor_gt 0.1180
_refine_ls_wR_factor_ref 0.1245
_reflns_number_gt 5079
_reflns_number_total 6652
_reflns_threshold_expression >2sigma(I)
_cod_data_source_file c2ce26521d.txt
_cod_data_source_block 1a
_cod_depositor_comments
;
The following automatic conversions were performed:

'_symmetry_cell_setting' value 'Monoclinic' changed to 'monoclinic'
according to /home/saulius/struct/CIF-dictionaries/cif_core.dic
dictionary named 'cif_core.dic' version 2.4.2 from 2011-04-26.

Automatic conversion script
Id: cif_fix_values 1891 2012-01-12 08:04:46Z andrius 
;
_cod_original_sg_symbol_H-M 'C 2/c '
_cod_database_code 7210636

loop_
_symmetry_equiv_pos_as_xyz
'x, y, z'
'-x, y, -z+1/2'
'x+1/2, y+1/2, z'
'-x+1/2, y+1/2, -z+1/2'
'-x, -y, -z'
'x, -y, z-1/2'
'-x+1/2, -y+1/2, -z'
'x+1/2, -y+1/2, z-1/2'

loop_
_atom_site_label
_atom_site_type_symbol
_atom_site_fract_x
_atom_site_fract_y
_atom_site_fract_z
_atom_site_U_iso_or_equiv
_atom_site_adp_type
_atom_site_occupancy
_atom_site_symmetry_multiplicity
_atom_site_calc_flag
_atom_site_refinement_flags
O5 O 0.69932(5) 0.73165(13) 1.26717(8) 0.0303(3) Uani 1 1 d .
O6 O 0.64065(6) 0.75554(14) 1.32589(8) 0.0330(4) Uani 1 1 d .
Co1 Co 0.215424(9) 0.76942(2) 0.890108(13) 0.02047(10) Uani 1 1 d .
O1 O 0.28842(5) 0.78388(12) 0.89457(8) 0.0286(3) Uani 1 1 d .
O2 O 0.30369(5) 0.71426(13) 1.01044(8) 0.0295(3) Uani 1 1 d .
N1 N 0.21863(6) 0.57993(16) 0.89405(9) 0.0272(4) Uani 1 1 d .
N3 N 0.21282(6) 0.95936(16) 0.88674(9) 0.0285(4) Uani 1 1 d .
N5 N 0.52071(6) 0.8150(2) 0.98532(9) 0.0418(5) Uani 1 1 d .
C1 C 0.31742(7) 0.75438(16) 0.95476(11) 0.0223(4) Uani 1 1 d .
C2 C 0.37041(7) 0.76813(17) 0.95987(11) 0.0254(4) Uani 1 1 d .
C3 C 0.40347(8) 0.7174(2) 1.01966(12) 0.0334(5) Uani 1 1 d .
H3 H 0.3920 0.6749 1.0554 0.040 Uiso 1 1 calc R
C4 C 0.45240(8) 0.7290(2) 1.02672(12) 0.0374(5) Uani 1 1 d .
H4 H 0.4735 0.6917 1.0659 0.045 Uiso 1 1 calc R
C5 C 0.47094(7) 0.7959(2) 0.97592(11) 0.0331(5) Uani 1 1 d .
C6 C 0.43818(8) 0.8460(2) 0.91502(11) 0.0353(5) Uani 1 1 d .
H6 H 0.4496 0.8899 0.8798 0.042 Uiso 1 1 calc R
C7 C 0.38901(7) 0.8305(2) 0.90728(11) 0.0316(5) Uani 1 1 d .
H7 H 0.3678 0.8624 0.8659 0.038 Uiso 1 1 calc R
C8 C 0.55370(8) 0.8010(2) 1.05586(11) 0.0363(5) Uani 1 1 d .
C9 C 0.54211(8) 0.8335(2) 1.12277(11) 0.0372(5) Uani 1 1 d .
H9 H 0.5123 0.8675 1.1222 0.045 Uiso 1 1 calc R
C10 C 0.57477(8) 0.8157(2) 1.19041(11) 0.0342(5) Uani 1 1 d .
H10 H 0.5660 0.8344 1.2350 0.041 Uiso 1 1 calc R
C11 C 0.62046(8) 0.77028(19) 1.19267(11) 0.0302(5) Uani 1 1 d .
C12 C 0.63244(9) 0.7416(3) 1.12551(13) 0.0464(7) Uani 1 1 d .
H12 H 0.6631 0.7126 1.1258 0.056 Uiso 1 1 calc R
C13 C 0.59922(9) 0.7557(3) 1.05786(13) 0.0512(8) Uani 1 1 d .
H13 H 0.6076 0.7344 1.0134 0.061 Uiso 1 1 calc R
C14 C 0.65552(8) 0.75136(17) 1.26624(11) 0.0262(4) Uani 1 1 d .
C15 C 0.54092(8) 0.8466(2) 0.92261(11) 0.0365(5) Uani 1 1 d .
C16 C 0.53882(10) 0.7718(3) 0.86327(14) 0.0524(7) Uani 1 1 d .
H16 H 0.5239 0.6996 0.8627 0.063 Uiso 1 1 calc R
C17 C 0.55926(12) 0.8052(3) 0.80394(15) 0.0627(8) Uani 1 1 d .
H17 H 0.5585 0.7543 0.7641 0.075 Uiso 1 1 calc R
C18 C 0.58044(10) 0.9122(3) 0.80377(15) 0.0576(8) Uani 1 1 d .
H18 H 0.5935 0.9342 0.7635 0.069 Uiso 1 1 calc R
C19 C 0.58257(11) 0.9870(3) 0.86268(15) 0.0563(8) Uani 1 1 d .
H19 H 0.5971 1.0596 0.8626 0.068 Uiso 1 1 calc R
C20 C 0.56306(9) 0.9542(2) 0.92213(13) 0.0446(6) Uani 1 1 d .
H20 H 0.5648 1.0049 0.9623 0.054 Uiso 1 1 calc R
C41 C 0.20194(10) 0.5163(2) 0.94337(13) 0.0422(6) Uani 1 1 d .
H41 H 0.1908 0.5551 0.9808 0.051 Uiso 1 1 calc R
C42 C 0.20017(10) 0.3963(2) 0.94248(13) 0.0425(6) Uani 1 1 d .
H42 H 0.1884 0.3568 0.9791 0.051 Uiso 1 1 calc R
C43 C 0.21565(7) 0.33491(19) 0.88798(11) 0.0289(5) Uani 1 1 d .
C44 C 0.23354(11) 0.3994(2) 0.83679(15) 0.0487(7) Uani 1 1 d .
H44 H 0.2446 0.3624 0.7986 0.058 Uiso 1 1 calc R
C45 C 0.23495(11) 0.5205(2) 0.84250(15) 0.0473(7) Uani 1 1 d .
H45 H 0.2481 0.5621 0.8082 0.057 Uiso 1 1 calc R
C46 C 0.21389(8) 0.2050(2) 0.88512(12) 0.0305(5) Uani 1 1 d .
C47 C 0.18398(10) 1.1427(2) 0.92112(17) 0.0512(7) Uani 1 1 d .
H47 H 0.1636 1.1821 0.9460 0.061 Uiso 1 1 calc R
C48 C 0.18424(10) 1.0220(2) 0.92035(16) 0.0471(7) Uani 1 1 d .
H48 H 0.1634 0.9826 0.9445 0.057 Uiso 1 1 calc R
C49 C 0.24150(9) 1.01976(19) 0.85112(12) 0.0338(5) Uani 1 1 d .
H49 H 0.2616 0.9782 0.8266 0.041 Uiso 1 1 calc R
C50 C 0.24290(9) 1.13985(19) 0.84876(12) 0.0351(5) Uani 1 1 d .
H50 H 0.2633 1.1771 0.8228 0.042 Uiso 1 1 calc R
O9 O 0.5134(2) 0.5057(4) 0.1252(3) 0.194(2) Uani 1 1 d .
N7 N 0.58469(19) 0.4771(4) 0.1981(4) 0.1364(18) Uani 1 1 d .
C61 C 0.5565(2) 0.4787(5) 0.1362(4) 0.164(3) Uani 1 1 d .
H61 H 0.5686 0.4581 0.0948 0.196 Uiso 1 1 calc R
C62 C 0.6337(2) 0.4441(5) 0.1997(3) 0.144(2) Uani 1 1 d .
H62A H 0.6385 0.4416 0.1494 0.216 Uiso 1 1 calc R
H62B H 0.6400 0.3686 0.2223 0.216 Uiso 1 1 calc R
H62C H 0.6553 0.5002 0.2283 0.216 Uiso 1 1 calc R
C63 C 0.5694(3) 0.5196(7) 0.2759(5) 0.212(4) Uani 1 1 d .
H63A H 0.5952 0.5648 0.3055 0.317 Uiso 1 1 calc R
H63B H 0.5635 0.4524 0.3039 0.317 Uiso 1 1 calc R
H63C H 0.5406 0.5662 0.2635 0.317 Uiso 1 1 calc R

loop_
_atom_site_aniso_label
_atom_site_aniso_U_11
_atom_site_aniso_U_22
_atom_site_aniso_U_33
_atom_site_aniso_U_23
_atom_site_aniso_U_13
_atom_site_aniso_U_12
O5 0.0199(7) 0.0417(9) 0.0270(7) 0.0013(6) 0.0005(6) 0.0015(6)
O6 0.0263(8) 0.0482(9) 0.0229(7) 0.0006(6) 0.0020(6) 0.0033(7)
Co1 0.01701(15) 0.02204(17) 0.02119(14) -0.00016(9) 0.00176(10) -0.00165(10)
O1 0.0167(7) 0.0351(8) 0.0312(7) 0.0059(6) -0.0005(6) -0.0015(6)
O2 0.0262(8) 0.0373(9) 0.0266(7) -0.0008(6) 0.0094(6) -0.0025(6)
N1 0.0254(9) 0.0253(9) 0.0295(8) -0.0003(7) 0.0031(7) 0.0006(7)
N3 0.0291(9) 0.0228(9) 0.0347(9) -0.0003(7) 0.0093(8) -0.0021(7)
N5 0.0159(9) 0.0823(15) 0.0245(9) 0.0100(9) -0.0015(7) -0.0064(9)
C1 0.0198(9) 0.0207(10) 0.0260(9) -0.0025(7) 0.0040(7) -0.0012(7)
C2 0.0182(9) 0.0322(11) 0.0243(9) 0.0007(8) 0.0018(7) -0.0019(8)
C3 0.0227(10) 0.0470(14) 0.0286(10) 0.0099(9) 0.0018(8) -0.0046(9)
C4 0.0214(11) 0.0562(15) 0.0306(11) 0.0127(10) -0.0027(9) 0.0006(10)
C5 0.0180(10) 0.0544(14) 0.0252(10) 0.0033(9) 0.0012(8) -0.0053(10)
C6 0.0224(11) 0.0565(15) 0.0255(10) 0.0092(9) 0.0020(8) -0.0066(10)
C7 0.0202(10) 0.0472(14) 0.0248(10) 0.0073(9) -0.0005(8) -0.0016(9)
C8 0.0192(10) 0.0618(15) 0.0251(10) 0.0045(10) -0.0011(8) -0.0050(10)
C9 0.0220(11) 0.0556(15) 0.0314(11) 0.0021(10) 0.0004(9) 0.0043(10)
C10 0.0271(11) 0.0475(13) 0.0262(10) -0.0047(9) 0.0022(8) 0.0012(10)
C11 0.0219(10) 0.0414(13) 0.0243(9) 0.0033(8) -0.0016(8) -0.0022(9)
C12 0.0188(11) 0.089(2) 0.0304(12) 0.0020(12) 0.0028(9) 0.0074(12)
C13 0.0241(12) 0.106(2) 0.0234(11) -0.0006(12) 0.0044(9) 0.0045(13)
C14 0.0233(10) 0.0265(10) 0.0264(10) -0.0001(8) 0.0001(8) -0.0033(8)
C15 0.0193(10) 0.0631(16) 0.0249(10) 0.0054(10) 0.0003(8) -0.0037(10)
C16 0.0537(18) 0.0641(18) 0.0400(14) -0.0049(12) 0.0112(13) -0.0175(14)
C17 0.067(2) 0.086(2) 0.0384(14) -0.0114(15) 0.0178(14) -0.0056(18)
C18 0.0473(16) 0.089(2) 0.0395(14) 0.0141(14) 0.0154(12) -0.0044(16)
C19 0.0492(17) 0.0663(19) 0.0527(16) 0.0165(14) 0.0095(13) -0.0102(14)
C20 0.0381(14) 0.0582(16) 0.0358(12) 0.0001(11) 0.0046(10) 0.0002(12)
C41 0.0644(17) 0.0303(13) 0.0371(12) -0.0060(9) 0.0221(12) -0.0039(12)
C42 0.0659(17) 0.0272(12) 0.0403(12) 0.0024(9) 0.0245(12) -0.0040(12)
C43 0.0269(11) 0.0222(11) 0.0372(11) 0.0011(8) 0.0060(9) 0.0006(8)
C44 0.075(2) 0.0258(12) 0.0576(15) 0.0003(11) 0.0424(15) 0.0039(13)
C45 0.0683(18) 0.0292(13) 0.0568(15) 0.0059(11) 0.0405(14) 0.0043(12)
C46 0.0316(11) 0.0236(11) 0.0377(11) 0.0012(8) 0.0109(9) -0.0006(9)
C47 0.0559(17) 0.0276(13) 0.087(2) 0.0001(12) 0.0518(16) 0.0045(12)
C48 0.0485(16) 0.0272(13) 0.0774(18) 0.0027(12) 0.0393(14) -0.0024(11)
C49 0.0392(13) 0.0282(12) 0.0388(11) -0.0005(9) 0.0189(10) 0.0012(10)
C50 0.0397(13) 0.0275(12) 0.0436(12) 0.0031(9) 0.0209(11) -0.0042(10)
O9 0.162(5) 0.130(4) 0.255(6) 0.048(3) -0.027(4) -0.015(3)
N7 0.110(4) 0.080(3) 0.189(5) 0.014(3) -0.033(4) -0.022(2)
C61 0.125(5) 0.082(4) 0.226(7) -0.030(4) -0.084(5) 0.008(3)
C62 0.097(4) 0.099(4) 0.209(6) -0.044(4) -0.022(4) 0.005(3)
C63 0.152(7) 0.248(9) 0.226(9) 0.105(7) 0.024(6) -0.078(6)

loop_
_atom_type_symbol
_atom_type_description
_atom_type_scat_dispersion_real
_atom_type_scat_dispersion_imag
_atom_type_scat_source
C C 0.0033 0.0016 'International Tables Vol C Tables 4.2.6.8 and 6.1.1.4'
H H 0.0000 0.0000 'International Tables Vol C Tables 4.2.6.8 and 6.1.1.4'
Co Co 0.3494 0.9721 'International Tables Vol C Tables 4.2.6.8 and 6.1.1.4'
N N 0.0061 0.0033 'International Tables Vol C Tables 4.2.6.8 and 6.1.1.4'
O O 0.0106 0.0060 'International Tables Vol C Tables 4.2.6.8 and 6.1.1.4'

loop_
_geom_angle_atom_site_label_1
_geom_angle_atom_site_label_2
_geom_angle_atom_site_label_3
_geom_angle
_geom_angle_site_symmetry_1
_geom_angle_site_symmetry_3
C14 O5 Co1 89.67(12) . 8_566
C14 O6 Co1 89.34(12) . 8_566
O2 Co1 O1 115.21(6) 7_567 .
O2 Co1 N1 94.61(6) 7_567 .
O1 Co1 N1 92.57(6) . .
O2 Co1 N3 85.33(6) 7_567 .
O1 Co1 N3 87.03(6) . .
N1 Co1 N3 179.52(7) . .
O2 Co1 O5 152.63(6) 7_567 8_465
O1 Co1 O5 91.08(5) . 8_465
N1 Co1 O5 91.49(6) . 8_465
N3 Co1 O5 88.78(6) . 8_465
O2 Co1 O6 94.16(6) 7_567 8_465
O1 Co1 O6 150.62(6) . 8_465
N1 Co1 O6 85.18(6) . 8_465
N3 Co1 O6 95.29(6) . 8_465
O5 Co1 O6 59.77(6) 8_465 8_465
C1 O1 Co1 117.75(13) . .
C1 O2 Co1 152.93(13) . 7_567
C41 N1 C45 115.7(2) . .
C41 N1 Co1 123.58(15) . .
C45 N1 Co1 120.53(15) . .
C48 N3 C49 116.3(2) . .
C48 N3 Co1 123.10(15) . .
C49 N3 Co1 120.59(14) . .
C5 N5 C8 122.29(18) . .
C5 N5 C15 120.75(16) . .
C8 N5 C15 116.93(17) . .
O2 C1 O1 123.03(19) . .
O2 C1 C2 118.52(17) . .
O1 C1 C2 118.44(18) . .
C7 C2 C3 117.52(19) . .
C7 C2 C1 122.81(17) . .
C3 C2 C1 119.67(18) . .
C4 C3 C2 121.4(2) . .
C4 C3 H3 119.3 . .
C2 C3 H3 119.3 . .
C3 C4 C5 120.94(19) . .
C3 C4 H4 119.5 . .
C5 C4 H4 119.5 . .
C4 C5 N5 121.56(19) . .
C4 C5 C6 118.2(2) . .
N5 C5 C6 120.2(2) . .
C7 C6 C5 120.2(2) . .
C7 C6 H6 119.9 . .
C5 C6 H6 119.9 . .
C6 C7 C2 121.64(18) . .
C6 C7 H7 119.2 . .
C2 C7 H7 119.2 . .
C13 C8 C9 118.72(19) . .
C13 C8 N5 119.1(2) . .
C9 C8 N5 122.1(2) . .
C10 C9 C8 120.3(2) . .
C10 C9 H9 119.8 . .
C8 C9 H9 119.8 . .
C9 C10 C11 121.0(2) . .
C9 C10 H10 119.5 . .
C11 C10 H10 119.5 . .
C12 C11 C10 118.32(19) . .
C12 C11 C14 121.1(2) . .
C10 C11 C14 120.6(2) . .
C11 C12 C13 120.7(2) . .
C11 C12 H12 119.6 . .
C13 C12 H12 119.6 . .
C8 C13 C12 120.7(2) . .
C8 C13 H13 119.6 . .
C12 C13 H13 119.6 . .
O6 C14 O5 121.12(18) . .
O6 C14 C11 119.36(19) . .
O5 C14 C11 119.53(19) . .
C16 C15 C20 119.4(2) . .
C16 C15 N5 121.2(2) . .
C20 C15 N5 119.4(2) . .
C15 C16 C17 119.4(3) . .
C15 C16 H16 120.3 . .
C17 C16 H16 120.3 . .
C18 C17 C16 120.5(3) . .
C18 C17 H17 119.7 . .
C16 C17 H17 119.7 . .
C17 C18 C19 120.2(3) . .
C17 C18 H18 119.9 . .
C19 C18 H18 119.9 . .
C18 C19 C20 119.7(3) . .
C18 C19 H19 120.2 . .
C20 C19 H19 120.2 . .
C19 C20 C15 120.7(2) . .
C19 C20 H20 119.7 . .
C15 C20 H20 119.7 . .
N1 C41 C42 124.0(2) . .
N1 C41 H41 118.0 . .
C42 C41 H41 118.0 . .
C43 C42 C41 120.4(2) . .
C43 C42 H42 119.8 . .
C41 C42 H42 119.8 . .
C42 C43 C44 116.4(2) . .
C42 C43 C46 121.71(19) . .
C44 C43 C46 121.86(19) . .
C43 C44 C45 119.6(2) . .
C43 C44 H44 120.2 . .
C45 C44 H44 120.2 . .
N1 C45 C44 123.8(2) . .
N1 C45 H45 118.1 . .
C44 C45 H45 118.1 . .
C47 C46 C50 116.2(2) 1_545 1_545
C47 C46 C43 121.3(2) 1_545 .
C50 C46 C43 122.47(19) 1_545 .
C46 C47 C48 120.5(2) 1_565 .
C46 C47 H47 119.8 1_565 .
C48 C47 H47 119.8 . .
N3 C48 C47 123.3(2) . .
N3 C48 H48 118.3 . .
C47 C48 H48 118.3 . .
N3 C49 C50 123.7(2) . .
N3 C49 H49 118.1 . .
C50 C49 H49 118.1 . .
C49 C50 C46 120.0(2) . 1_565
C49 C50 H50 120.0 . .
C46 C50 H50 120.0 1_565 .
C61 N7 C62 116.8(7) . .
C61 N7 C63 123.1(7) . .
C62 N7 C63 120.0(5) . .
O9 C61 N7 124.9(9) . .
O9 C61 H61 117.6 . .
N7 C61 H61 117.6 . .
N7 C62 H62A 109.5 . .
N7 C62 H62B 109.5 . .
H62A C62 H62B 109.5 . .
N7 C62 H62C 109.5 . .
H62A C62 H62C 109.5 . .
H62B C62 H62C 109.5 . .
N7 C63 H63A 109.5 . .
N7 C63 H63B 109.5 . .
H63A C63 H63B 109.5 . .
N7 C63 H63C 109.5 . .
H63A C63 H63C 109.5 . .
H63B C63 H63C 109.5 . .

loop_
_geom_bond_atom_site_label_1
_geom_bond_atom_site_label_2
_geom_bond_distance
_geom_bond_site_symmetry_2
O5 C14 1.259(3) .
O5 Co1 2.1928(14) 8_566
O6 C14 1.255(3) .
O6 Co1 2.2024(15) 8_566
Co1 O2 2.0196(14) 7_567
Co1 O1 2.0607(14) .
Co1 N1 2.1760(18) .
Co1 N3 2.1805(18) .
Co1 O5 2.1928(14) 8_465
Co1 O6 2.2024(15) 8_465
O1 C1 1.265(2) .
O2 C1 1.256(2) .
O2 Co1 2.0196(14) 7_567
N1 C41 1.327(3) .
N1 C45 1.328(3) .
N3 C48 1.331(3) .
N3 C49 1.343(3) .
N5 C5 1.401(3) .
N5 C8 1.424(2) .
N5 C15 1.438(3) .
C1 C2 1.493(3) .
C2 C7 1.393(3) .
C2 C3 1.399(3) .
C3 C4 1.371(3) .
C3 H3 0.9300 .
C4 C5 1.395(3) .
C4 H4 0.9300 .
C5 C6 1.405(3) .
C6 C7 1.382(3) .
C6 H6 0.9300 .
C7 H7 0.9300 .
C8 C13 1.385(3) .
C8 C9 1.387(3) .
C9 C10 1.386(3) .
C9 H9 0.9300 .
C10 C11 1.389(3) .
C10 H10 0.9300 .
C11 C12 1.385(3) .
C11 C14 1.500(3) .
C12 C13 1.388(3) .
C12 H12 0.9300 .
C13 H13 0.9300 .
C15 C16 1.374(3) .
C15 C20 1.386(4) .
C16 C17 1.393(4) .
C16 H16 0.9300 .
C17 C18 1.366(5) .
C17 H17 0.9300 .
C18 C19 1.369(4) .
C18 H18 0.9300 .
C19 C20 1.378(3) .
C19 H19 0.9300 .
C20 H20 0.9300 .
C41 C42 1.377(3) .
C41 H41 0.9300 .
C42 C43 1.371(3) .
C42 H42 0.9300 .
C43 C44 1.376(3) .
C43 C46 1.491(3) .
C44 C45 1.393(3) .
C44 H44 0.9300 .
C45 H45 0.9300 .
C46 C47 1.383(3) 1_545
C46 C50 1.387(3) 1_545
C47 C46 1.383(3) 1_565
C47 C48 1.385(3) .
C47 H47 0.9300 .
C48 H48 0.9300 .
C49 C50 1.379(3) .
C49 H49 0.9300 .
C50 C46 1.387(3) 1_565
C50 H50 0.9300 .
O9 C61 1.232(7) .
N7 C61 1.233(6) .
N7 C62 1.435(6) .
N7 C63 1.651(9) .
C61 H61 0.9300 .
C62 H62A 0.9600 .
C62 H62B 0.9600 .
C62 H62C 0.9600 .
C63 H63A 0.9600 .
C63 H63B 0.9600 .
C63 H63C 0.9600 .

loop_
_geom_torsion_atom_site_label_1
_geom_torsion_atom_site_label_2
_geom_torsion_atom_site_label_3
_geom_torsion_atom_site_label_4
_geom_torsion
_geom_torsion_site_symmetry_1
_geom_torsion_site_symmetry_4
O2 Co1 O1 C1 28.33(16) 7_567 .
N1 Co1 O1 C1 -67.99(14) . .
N3 Co1 O1 C1 111.75(14) . .
O5 Co1 O1 C1 -159.54(14) 8_465 .
O6 Co1 O1 C1 -152.74(14) 8_465 .
O2 Co1 N1 C41 11.38(18) 7_567 .
O1 Co1 N1 C41 126.94(18) . .
N3 Co1 N1 C41 94(9) . .
O5 Co1 N1 C41 -141.91(18) 8_465 .
O6 Co1 N1 C41 -82.42(18) 8_465 .
O2 Co1 N1 C45 -173.27(19) 7_567 .
O1 Co1 N1 C45 -57.71(19) . .
N3 Co1 N1 C45 -91(9) . .
O5 Co1 N1 C45 33.44(19) 8_465 .
O6 Co1 N1 C45 92.93(19) 8_465 .
O2 Co1 N3 C48 -28.3(2) 7_567 .
O1 Co1 N3 C48 -144.0(2) . .
N1 Co1 N3 C48 -111(9) . .
O5 Co1 N3 C48 124.9(2) 8_465 .
O6 Co1 N3 C48 65.4(2) 8_465 .
O2 Co1 N3 C49 150.15(17) 7_567 .
O1 Co1 N3 C49 34.55(16) . .
N1 Co1 N3 C49 67(9) . .
O5 Co1 N3 C49 -56.60(16) 8_465 .
O6 Co1 N3 C49 -116.09(16) 8_465 .
Co1 O2 C1 O1 -93.2(3) 7_567 .
Co1 O2 C1 C2 86.7(3) 7_567 .
Co1 O1 C1 O2 1.9(2) . .
Co1 O1 C1 C2 -177.95(13) . .
O2 C1 C2 C7 -168.14(19) . .
O1 C1 C2 C7 11.7(3) . .
O2 C1 C2 C3 11.6(3) . .
O1 C1 C2 C3 -168.50(19) . .
C7 C2 C3 C4 0.4(3) . .
C1 C2 C3 C4 -179.4(2) . .
C2 C3 C4 C5 2.6(4) . .
C3 C4 C5 N5 175.6(2) . .
C3 C4 C5 C6 -3.3(4) . .
C8 N5 C5 C4 -20.2(4) . .
C15 N5 C5 C4 157.9(2) . .
C8 N5 C5 C6 158.7(2) . .
C15 N5 C5 C6 -23.2(4) . .
C4 C5 C6 C7 1.2(4) . .
N5 C5 C6 C7 -177.7(2) . .
C5 C6 C7 C2 1.8(4) . .
C3 C2 C7 C6 -2.5(3) . .
C1 C2 C7 C6 177.2(2) . .
C5 N5 C8 C13 143.4(3) . .
C15 N5 C8 C13 -34.8(4) . .
C5 N5 C8 C9 -38.0(4) . .
C15 N5 C8 C9 143.8(2) . .
C13 C8 C9 C10 -3.0(4) . .
N5 C8 C9 C10 178.3(2) . .
C8 C9 C10 C11 3.1(4) . .
C9 C10 C11 C12 -0.9(4) . .
C9 C10 C11 C14 180.0(2) . .
C10 C11 C12 C13 -1.3(4) . .
C14 C11 C12 C13 177.8(2) . .
C9 C8 C13 C12 0.8(4) . .
N5 C8 C13 C12 179.5(3) . .
C11 C12 C13 C8 1.4(4) . .
Co1 O6 C14 O5 3.3(2) 8_566 .
Co1 O6 C14 C11 -176.63(17) 8_566 .
Co1 O5 C14 O6 -3.3(2) 8_566 .
Co1 O5 C14 C11 176.62(17) 8_566 .
C12 C11 C14 O6 -165.6(2) . .
C10 C11 C14 O6 13.4(3) . .
C12 C11 C14 O5 14.4(3) . .
C10 C11 C14 O5 -166.5(2) . .
C5 N5 C15 C16 -63.8(3) . .
C8 N5 C15 C16 114.4(3) . .
C5 N5 C15 C20 116.4(3) . .
C8 N5 C15 C20 -65.4(3) . .
C20 C15 C16 C17 0.4(4) . .
N5 C15 C16 C17 -179.3(2) . .
C15 C16 C17 C18 -1.3(5) . .
C16 C17 C18 C19 1.2(5) . .
C17 C18 C19 C20 -0.3(4) . .
C18 C19 C20 C15 -0.6(4) . .
C16 C15 C20 C19 0.5(4) . .
N5 C15 C20 C19 -179.8(2) . .
C45 N1 C41 C42 -1.1(4) . .
Co1 N1 C41 C42 174.4(2) . .
N1 C41 C42 C43 -0.8(4) . .
C41 C42 C43 C44 1.4(4) . .
C41 C42 C43 C46 -179.6(2) . .
C42 C43 C44 C45 -0.1(4) . .
C46 C43 C44 C45 -179.2(2) . .
C41 N1 C45 C44 2.5(4) . .
Co1 N1 C45 C44 -173.2(2) . .
C43 C44 C45 N1 -1.9(5) . .
C42 C43 C46 C47 20.1(3) . 1_545
C44 C43 C46 C47 -160.9(3) . 1_545
C42 C43 C46 C50 -157.8(2) . 1_545
C44 C43 C46 C50 21.2(3) . 1_545
C49 N3 C48 C47 -1.5(4) . .
Co1 N3 C48 C47 177.1(2) . .
C46 C47 C48 N3 0.8(5) 1_565 .
C48 N3 C49 C50 0.8(3) . .
Co1 N3 C49 C50 -177.84(18) . .
N3 C49 C50 C46 0.6(4) . 1_565
C62 N7 C61 O9 -179.5(6) . .
C63 N7 C61 O9 -4.1(10) . .
